data_2215312
loop_
_publ_author_name
'Yunus, Uzma'
'Tahir, Mohammad Kalim'
'Bhatti, Moazzam Hussain'
'Ali, Saqib'
'Helliwell, Madeleine'

_publ_section_title
;
 2-Phenyl-4<i>H</i>-thiazolo[3,2-<i>a</i>][1,3,5]triazine-4-thione
;
_journal_coeditor_code ZL2050
_journal_issue 9
_journal_name_full 'Acta Crystallographica Section E'
_journal_page_first o3690
_journal_page_last o3690
_journal_paper_doi 10.1107/S1600536807036963
_journal_volume 63
_journal_year 2007
_chemical_formula_iupac 'C11 H7 N3 S2'
_chemical_formula_moiety 'C11 H7 N3 S2'
_chemical_formula_sum 'C11 H7 N3 S2'
_chemical_formula_weight 245.32
_chemical_name_systematic
;
2-phenyl-4H-thiazolo[3,2-a][1,3,5]triazine-4-thione
;
_space_group_IT_number 14
_symmetry_cell_setting monoclinic
_symmetry_space_group_name_Hall '-P 2yn'
_symmetry_space_group_name_H-M 'P 1 21/n 1'
_atom_sites_solution_hydrogens geom
_atom_sites_solution_primary direct
_atom_sites_solution_secondary difmap
_audit_creation_method SHELXL-97
_cell_angle_alpha 90.00
_cell_angle_beta 101.622(6)
_cell_angle_gamma 90.00
_cell_formula_units_Z 4
_cell_length_a 6.847(3)
_cell_length_b 10.839(4)
_cell_length_c 14.110(6)
_cell_measurement_reflns_used 4033
_cell_measurement_temperature 100(2)
_cell_measurement_theta_max 26.78
_cell_measurement_theta_min 2.38
_cell_volume 1025.7(7)
_computing_cell_refinement 'CELL_NOW (Sheldrick, 2005)'
_computing_data_collection 'SMART (Bruker, 2001)'
_computing_data_reduction 'SAINT (Bruker, 2002)'
_computing_molecular_graphics 'SHELXTL (Bruker, 2001) and PLATON (Spek 2003)'
_computing_publication_material 'SHELXTL and PLATON'
_computing_structure_refinement 'SHELXL97 (Sheldrick, 1997)'
_computing_structure_solution 'SHELXS97 (Sheldrick, 1997)'
_diffrn_ambient_temperature 100(2)
_diffrn_measured_fraction_theta_full 0.993
_diffrn_measured_fraction_theta_max 0.993
_diffrn_measurement_device_type 'Bruker SMART CCD area-detector'
_diffrn_measurement_method '\f and \w'
_diffrn_radiation_monochromator graphite
_diffrn_radiation_source 'fine-focus sealed tube'
_diffrn_radiation_type MoK\a
_diffrn_radiation_wavelength 0.71073
_diffrn_reflns_av_R_equivalents 'not defined due to twin pairing errors'
_diffrn_reflns_av_sigmaI/netI 0.0268
_diffrn_reflns_limit_h_max 8
_diffrn_reflns_limit_h_min -8
_diffrn_reflns_limit_k_max 13
_diffrn_reflns_limit_k_min 0
_diffrn_reflns_limit_l_max 17
_diffrn_reflns_limit_l_min 0
_diffrn_reflns_number 10242
_diffrn_reflns_theta_full 26.46
_diffrn_reflns_theta_max 26.46
_diffrn_reflns_theta_min 2.39
_exptl_absorpt_coefficient_mu 0.489
_exptl_absorpt_correction_T_max 0.96
_exptl_absorpt_correction_T_min 0.814
_exptl_absorpt_correction_type multi-scan
_exptl_absorpt_process_details '(TWINABS; Sheldrick, 2007)'
_exptl_crystal_colour yellow
_exptl_crystal_density_diffrn 1.589
_exptl_crystal_density_method 'not measured'
_exptl_crystal_description plate
_exptl_crystal_F_000 504
_exptl_crystal_size_max 0.40
_exptl_crystal_size_mid 0.25
_exptl_crystal_size_min 0.08
_refine_diff_density_max 0.491
_refine_diff_density_min -0.248
_refine_ls_extinction_method none
_refine_ls_goodness_of_fit_ref 1.153
_refine_ls_hydrogen_treatment constr
_refine_ls_matrix_type full
_refine_ls_number_parameters 146
_refine_ls_number_reflns 2777
_refine_ls_number_restraints 0
_refine_ls_restrained_S_all 1.153
_refine_ls_R_factor_all 0.0358
_refine_ls_R_factor_gt 0.0310
_refine_ls_shift/su_max 0.001
_refine_ls_shift/su_mean 0.000
_refine_ls_structure_factor_coef Fsqd
_refine_ls_weighting_details 'calc w=1/[\s^2^(Fo^2^)+(0.0527P)^2^+0.056P] where P=(Fo^2^+2Fc^2^)/3'
_refine_ls_weighting_scheme calc
_refine_ls_wR_factor_gt 0.0870
_refine_ls_wR_factor_ref 0.0883
_reflns_number_gt 2486
_reflns_number_total 2777
_reflns_threshold_expression I>2\s(I)
_cod_data_source_file zl2050.cif
_cod_data_source_block I
_cod_original_cell_volume 1025.6(7)
_cod_original_sg_symbol_Hall -P2yn
_cod_original_sg_symbol_H-M 'P 21/n'
_cod_database_code 2215312
_cod_database_fobs_code 2215312

loop_
_symmetry_equiv_pos_as_xyz
'x, y, z'
'-x+1/2, y+1/2, -z+1/2'
'-x, -y, -z'
'x-1/2, -y-1/2, z-1/2'

loop_
_atom_site_type_symbol
_atom_site_label
_atom_site_fract_x
_atom_site_fract_y
_atom_site_fract_z
_atom_site_U_iso_or_equiv
_atom_site_adp_type
_atom_site_calc_flag
_atom_site_refinement_flags
_atom_site_occupancy
S S1 0.08047(7) 0.93115(4) 0.21369(3) 0.01678(13) Uani d . 1
S S2 0.25020(9) 0.61499(4) 0.49345(3) 0.02268(15) Uani d . 1
N N1 0.1783(2) 0.79541(14) 0.36309(10) 0.0135(3) Uani d . 1
N N2 0.1877(2) 1.00925(14) 0.39873(11) 0.0147(3) Uani d . 1
N N3 0.2645(2) 0.85785(14) 0.52456(11) 0.0151(3) Uani d . 1
C C1 0.0830(3) 0.77317(18) 0.20055(14) 0.0177(4) Uani d . 1
H H1 0.0498 0.7322 0.1399 0.021 Uiso calc R 1
C C2 0.1368(3) 0.71478(18) 0.28516(14) 0.0172(4) Uani d . 1
H H2 0.1457 0.6276 0.2913 0.021 Uiso calc R 1
C C3 0.1563(3) 0.91697(17) 0.33755(14) 0.0142(4) Uani d . 1
C C4 0.2431(3) 0.97366(16) 0.49194(13) 0.0129(4) Uani d . 1
C C5 0.2320(3) 0.76289(17) 0.46220(13) 0.0146(4) Uani d . 1
C C6 0.2830(3) 1.07262(17) 0.56603(13) 0.0146(4) Uani d . 1
C C7 0.2579(3) 1.19652(18) 0.53972(14) 0.0182(4) Uani d . 1
H H7 0.2133 1.2184 0.4737 0.022 Uiso calc R 1
C C8 0.2981(3) 1.28779(19) 0.60983(15) 0.0221(4) Uani d . 1
H H8 0.2813 1.3721 0.5915 0.027 Uiso calc R 1
C C9 0.3625(3) 1.25680(19) 0.70655(15) 0.0211(4) Uani d . 1
H H9 0.3906 1.3198 0.7542 0.025 Uiso calc R 1
C C10 0.3858(3) 1.13343(18) 0.73370(14) 0.0194(4) Uani d . 1
H H10 0.4288 1.1117 0.7999 0.023 Uiso calc R 1
C C11 0.3459(3) 1.04248(18) 0.66347(14) 0.0173(4) Uani d . 1
H H11 0.3616 0.9582 0.6820 0.021 Uiso calc R 1

loop_
_atom_site_aniso_label
_atom_site_aniso_U_11
_atom_site_aniso_U_22
_atom_site_aniso_U_33
_atom_site_aniso_U_12
_atom_site_aniso_U_13
_atom_site_aniso_U_23
S1 0.0206(2) 0.0167(2) 0.0122(2) -0.0003(2) 0.0012(2) 0.00127(18)
S2 0.0368(3) 0.0119(2) 0.0165(2) 0.0001(2) -0.0015(2) 0.00132(18)
N1 0.0147(8) 0.0124(7) 0.0128(8) 0.0006(6) 0.0013(6) -0.0007(6)
N2 0.0143(8) 0.0134(8) 0.0160(8) -0.0012(7) 0.0026(7) -0.0009(6)
N3 0.0155(8) 0.0150(8) 0.0140(8) -0.0003(7) 0.0012(6) -0.0016(6)
C1 0.0176(10) 0.0185(10) 0.0167(10) 0.0002(8) 0.0026(8) -0.0036(7)
C2 0.0179(10) 0.0163(9) 0.0164(10) -0.0006(8) 0.0008(8) -0.0059(7)
C3 0.0121(9) 0.0162(9) 0.0144(9) -0.0004(8) 0.0028(7) 0.0013(7)
C4 0.0103(9) 0.0134(10) 0.0154(9) -0.0002(7) 0.0031(7) 0.0000(7)
C5 0.0137(10) 0.0151(10) 0.0142(9) -0.0003(8) 0.0007(7) 0.0026(7)
C6 0.0115(9) 0.0158(9) 0.0172(9) -0.0017(8) 0.0049(7) -0.0016(7)
C7 0.0171(10) 0.0177(10) 0.0197(10) -0.0006(8) 0.0037(8) -0.0001(8)
C8 0.0222(11) 0.0146(10) 0.0301(11) -0.0006(9) 0.0062(9) -0.0035(8)
C9 0.0193(10) 0.0193(10) 0.0258(11) -0.0034(8) 0.0068(9) -0.0090(8)
C10 0.0173(10) 0.0250(11) 0.0162(9) -0.0014(8) 0.0037(8) -0.0043(8)
C11 0.0148(10) 0.0177(10) 0.0194(10) -0.0009(8) 0.0034(8) -0.0002(8)

loop_
_atom_type_symbol
_atom_type_description
_atom_type_scat_dispersion_real
_atom_type_scat_dispersion_imag
_atom_type_scat_source
C C 0.0033 0.0016 'International Tables Vol C Tables 4.2.6.8 and 6.1.1.4'
H H 0.0000 0.0000 'International Tables Vol C Tables 4.2.6.8 and 6.1.1.4'
N N 0.0061 0.0033 'International Tables Vol C Tables 4.2.6.8 and 6.1.1.4'
S S 0.1246 0.1234 'International Tables Vol C Tables 4.2.6.8 and 6.1.1.4'

loop_
_geom_angle_atom_site_label_1
_geom_angle_atom_site_label_2
_geom_angle_atom_site_label_3
_geom_angle
C1 S1 C3 90.74(9)
C3 N1 C2 113.83(15)
C3 N1 C5 119.54(15)
C2 N1 C5 126.58(16)
C3 N2 C4 113.60(16)
C4 N3 C5 120.16(16)
C2 C1 S1 112.43(15)
C2 C1 H1 123.8
S1 C1 H1 123.8
C1 C2 N1 112.65(17)
C1 C2 H2 123.7
N1 C2 H2 123.7
N2 C3 N1 124.59(17)
N2 C3 S1 125.08(15)
N1 C3 S1 110.33(13)
N3 C4 N2 126.49(17)
N3 C4 C6 116.41(17)
N2 C4 C6 117.10(15)
N3 C5 N1 115.57(16)
N3 C5 S2 124.90(15)
N1 C5 S2 119.53(14)
C11 C6 C7 119.02(18)
C11 C6 C4 120.11(17)
C7 C6 C4 120.87(17)
C8 C7 C6 120.06(19)
C8 C7 H7 120.0
C6 C7 H7 120.0
C7 C8 C9 120.45(19)
C7 C8 H8 119.8
C9 C8 H8 119.8
C8 C9 C10 119.96(19)
C8 C9 H9 120.0
C10 C9 H9 120.0
C11 C10 C9 119.45(19)
C11 C10 H10 120.3
C9 C10 H10 120.3
C10 C11 C6 121.06(18)
C10 C11 H11 119.5
C6 C11 H11 119.5

loop_
_geom_bond_atom_site_label_1
_geom_bond_atom_site_label_2
_geom_bond_distance
S1 C1 1.723(2)
S1 C3 1.727(2)
S2 C5 1.661(2)
N1 C3 1.366(2)
N1 C2 1.388(2)
N1 C5 1.417(2)
N2 C3 1.310(2)
N2 C4 1.350(2)
N3 C4 1.335(2)
N3 C5 1.343(2)
C1 C2 1.336(3)
C1 H1 0.9500
C2 H2 0.9500
C4 C6 1.484(3)
C6 C11 1.394(3)
C6 C7 1.395(3)
C7 C8 1.387(3)
C7 H7 0.9500
C8 C9 1.388(3)
C8 H8 0.9500
C9 C10 1.391(3)
C9 H9 0.9500
C10 C11 1.385(3)
C10 H10 0.9500
C11 H11 0.9500

loop_
_geom_torsion_atom_site_label_1
_geom_torsion_atom_site_label_2
_geom_torsion_atom_site_label_3
_geom_torsion_atom_site_label_4
_geom_torsion
C3 S1 C1 C2 0.37(16)
S1 C1 C2 N1 -0.2(2)
C3 N1 C2 C1 -0.2(2)
C5 N1 C2 C1 177.56(18)
C4 N2 C3 N1 -0.7(3)
C4 N2 C3 S1 179.01(14)
C2 N1 C3 N2 -179.82(18)
C5 N1 C3 N2 2.3(3)
C2 N1 C3 S1 0.4(2)
C5 N1 C3 S1 -177.46(13)
C1 S1 C3 N2 179.80(18)
C1 S1 C3 N1 -0.44(15)
C5 N3 C4 N2 0.8(3)
C5 N3 C4 C6 -179.72(16)
C3 N2 C4 N3 -0.9(3)
C3 N2 C4 C6 179.61(16)
C4 N3 C5 N1 0.9(3)
C4 N3 C5 S2 -179.04(15)
C3 N1 C5 N3 -2.3(3)
C2 N1 C5 N3 -179.84(18)
C3 N1 C5 S2 177.64(14)
C2 N1 C5 S2 0.1(3)
N3 C4 C6 C11 2.1(3)
N2 C4 C6 C11 -178.31(17)
N3 C4 C6 C7 -177.70(17)
N2 C4 C6 C7 1.9(3)
C11 C6 C7 C8 0.9(3)
C4 C6 C7 C8 -179.29(18)
C6 C7 C8 C9 -0.3(3)
C7 C8 C9 C10 -0.5(3)
C8 C9 C10 C11 0.5(3)
C9 C10 C11 C6 0.1(3)
C7 C6 C11 C10 -0.8(3)
C4 C6 C11 C10 179.37(18)

loop_
_cod_related_entry_id
_cod_related_entry_database
_cod_related_entry_code
1 ChemSpider 21123486
